data_7059420
loop_
_publ_author_name
'Ramadan, Abd El-Motaleb M.'
'Shaban, Shaban Y.'
'Ibrahim, Mohamed M.'
'Abdel-Rahman, Adel A.-H.'
'Sallam, Shehab A.'
'Al-Harbi, Sami A.'
'Omar, Walid'

_publ_section_title
;
 Synthesis and spectroscopic characterization of ternary copper(ii)
 complexes containing nitrogen and oxygen donors as functional mimics of
 catechol oxidase and phenoxazinone synthase
;
_journal_issue 16
_journal_name_full 'New Journal of Chemistry'
_journal_page_first 6331
_journal_page_last 6345
_journal_paper_doi 10.1039/C9NJ06131B
_journal_volume 44
_journal_year 2020
_chemical_formula_sum 'C11 H25 Cl3 Cu N3 Na3 O17'
_chemical_formula_weight 710.20
_space_group_crystal_system orthorhombic
_space_group_IT_number 61
_space_group_name_Hall '-P 2ac 2ab'
_space_group_name_H-M_alt 'P b c a'
_symmetry_Int_Tables_number 61
_symmetry_space_group_name_Hall '-P 2ac 2ab'
_symmetry_space_group_name_H-M 'P b c a'
_audit_creation_date 2015-03-08
_audit_creation_method 'Created with CONVERT.DLL (www.crystalimpact.com)'
_audit_update_record
;
2019-04-17 deposited with the CCDC.	2020-03-19 downloaded from the CCDC.
;
_cell_angle_alpha 90.000
_cell_angle_beta 90.000
_cell_angle_gamma 90.000
_cell_formula_units_Z 8
_cell_length_a 8.3550(17)
_cell_length_b 19.6330(39)
_cell_length_c 30.8290(62)
_cell_measurement_reflns_used 25
_cell_measurement_temperature 150(2)
_cell_measurement_theta_max 25.755
_cell_measurement_theta_min 1.321
_cell_volume 5057.0(18)
_computing_cell_refinement
;
CAD-4 EXPRESS (Duisenberg, 1992; Mac\'i\<cek & Yordanov, 1992)
;
_computing_data_collection
;
CAD-4 EXPRESS (Duisenberg, 1992; Mac\'i\<cek & Yordanov, 1992)
;
_computing_data_reduction
;
XCAD4 (Harms & Wocadlo, 1995)
;
_computing_molecular_graphics
;
DIAMOND (Brandenburg, 2006)
;
_computing_publication_material
;
WinGX (Farrugia, 2012) and publCIF (Westrip, 2010)
;
_computing_structure_refinement 'SHELXL-2014/7 (Sheldrick, 2014)'
_computing_structure_solution
;
SHELXS97 (Sheldrick, 2008)
;
_diffrn_ambient_temperature 150(2)
_diffrn_measured_fraction_theta_full 0.998
_diffrn_measured_fraction_theta_max 0.996
_diffrn_measurement_device_type 'Enraf--Nonius CAD-4'
_diffrn_measurement_method \w/2\q
_diffrn_radiation_type MoK\a
_diffrn_radiation_wavelength 0.71073
_diffrn_reflns_av_R_equivalents 0.0173
_diffrn_reflns_av_unetI/netI 0.0234
_diffrn_reflns_Laue_measured_fraction_full 0.998
_diffrn_reflns_Laue_measured_fraction_max 0.996
_diffrn_reflns_limit_h_max 9
_diffrn_reflns_limit_h_min -10
_diffrn_reflns_limit_k_max 25
_diffrn_reflns_limit_k_min -23
_diffrn_reflns_limit_l_max 39
_diffrn_reflns_limit_l_min -37
_diffrn_reflns_number 33098
_diffrn_reflns_point_group_measured_fraction_full 0.998
_diffrn_reflns_point_group_measured_fraction_max 0.996
_diffrn_reflns_theta_full 25.755
_diffrn_reflns_theta_max 26.970
_diffrn_reflns_theta_min 1.321.978
_diffrn_source 'Enraf Nonius FR590'
_exptl_absorpt_coefficient_mu 1.315
_exptl_absorpt_correction_T_max 0.9493
_exptl_absorpt_correction_T_min 0.910
_exptl_absorpt_correction_type psi-scan
_exptl_absorpt_process_details
;
(North <i>et al.</i>, 1968)
;
_exptl_crystal_colour purple
_exptl_crystal_density_diffrn 1.866
_exptl_crystal_density_method 'not measured'
_exptl_crystal_description prism
_exptl_crystal_F_000 2888
_exptl_crystal_size_max 0.16
_exptl_crystal_size_mid 0.06
_exptl_crystal_size_min 0.04
_refine_ls_extinction_method none
_refine_ls_goodness_of_fit_ref 0.993
_refine_ls_hydrogen_treatment undef
_refine_ls_matrix_type full
_refine_ls_number_parameters 110
_refine_ls_number_reflns 1345
_refine_ls_number_restraints 0
_refine_ls_restrained_S_all 0.993
_refine_ls_R_factor_all 0.0678
_refine_ls_R_factor_gt 0.0384
_refine_ls_shift/su_max 0.001
_refine_ls_shift/su_mean 0.000
_refine_ls_structure_factor_coef Fsqd
_refine_ls_weighting_details 'w=1/[\s^2^(Fo^2^)+(0.0187P)^2^+0.3348P] where P=(Fo^2^+2Fc^2^)/3'
_refine_ls_weighting_scheme calc
_refine_ls_wR_factor_gt 0.0904
_refine_ls_wR_factor_ref 0.1073
_reflns_Friedel_coverage 0.000
_reflns_number_gt 1247
_reflns_number_total 5513
_reflns_threshold_expression 'I > 2\s(I)'
_cod_data_source_file c9nj06131b2.cif
_cod_data_source_block t2a
_cod_depositor_comments
;
The following automatic conversions were performed:

data item '_space_group_crystal_system' value 'Orthorhombic' was
changed to 'orthorhombic' in accordance with the
/home/data/users/saulius/crontab/automatic-downloads/rss-feeds/RSC/lib/dictionaries/cif_core.dic
dictionary named 'cif_core.dic' version 2.4.2 last updated on
2011-04-26.

Automatic conversion script
Id: cif_fix_values 7556 2019-12-06 15:28:31Z antanas 

 Adding full bibliography for 7059420.cif.

 Adding full bibliography for 7059420.cif.
;
_cod_original_sg_symbol_Hall -P_2ac_2ab
_cod_database_code 7059420

loop_
_symmetry_equiv_pos_site_id
_symmetry_equiv_pos_as_xyz
1 x,y,z
2 1/2-x,-y,1/2+z
3 1/2+x,1/2-y,-z
4 -x,1/2+y,1/2-z
5 -x,-y,-z
6 1/2+x,y,1/2-z
7 1/2-x,1/2+y,z
8 x,1/2-y,1/2+z

loop_
_atom_site_aniso_label
_atom_site_aniso_U_11
_atom_site_aniso_U_22
_atom_site_aniso_U_33
_atom_site_aniso_U_12
_atom_site_aniso_U_13
_atom_site_aniso_U_23
CU1 0.02127 0.02328 0.01969 -0.00052 0.00196 -0.00019
CL1 0.02623 0.02715 0.02919 0.00017 0.00020 0.00135
O1 0.02753 0.02376 0.02363 0.00151 0.00465 0.00296
O2 0.03344 0.02449 0.03097 0.00073 0.00583 0.00369
O3 0.02675 0.02676 0.02160 -0.00338 0.00420 -0.00152
O4 0.02940 0.02385 0.02903 0.00106 0.00392 -0.00293
O5 0.03303 0.03935 0.05712 0.00584 0.01658 0.00320
O6 0.04410 0.02229 0.05005 -0.00565 -0.00544 -0.00017
O7 0.03592 0.04088 0.03738 -0.00236 -0.01070 -0.00192
O8 0.04525 0.04025 0.02394 0.00560 0.00317 0.00521
O9 0.02064 0.03851 0.03974 -0.00303 0.00167 0.00261
O10 0.03028 0.05367 0.03136 0.00847 -0.00922 0.00564
O11 0.04803 0.03608 0.02694 0.00176 0.01043 -0.00265
O12 0.03817 0.02922 0.03617 -0.00230 0.00156 -0.00503
O13 0.04118 0.11866 0.05366 0.00191 -0.01282 -0.02477
O14 0.06917 0.09214 0.05871 -0.01343 0.03615 0.00318
O15 0.11110 0.04723 0.03912 0.01835 -0.01076 0.00947
O16 0.12132 0.03580 0.04132 0.01165 0.00013 -0.00648
O17 0.04862 0.05675 0.03116 0.00730 0.00044 0.00172
C1 0.02266 0.02806 0.02373 -0.00398 -0.00529 0.00175
N1 0.02389 0.02880 0.02804 0.00219 -0.00107 -0.00124
N2 0.02252 0.02798 0.02252 0.00163 0.00071 -0.00056
N3 0.01919 0.02469 0.02399 -0.00085 -0.00034 -0.00124
NA1 0.03575 0.02827 0.02360 -0.00146 0.00061 -0.00003
NA2 0.04688 0.04360 0.03197 0.01798 -0.00230 -0.00604
NA3 0.03353 0.03311 0.02922 0.00758 -0.00099 0.00165
CL2 0.02331 0.02806 0.02388 -0.00003 0.00121 -0.00040
C2 0.02939 0.02002 0.02791 -0.00035 0.00477 0.00147
C3 0.02033 0.02771 0.02710 0.00196 0.00394 -0.00178
CL3 0.03799 0.03585 0.02504 0.00147 0.00096 0.00214
C4 0.01762 0.03035 0.02453 -0.00035 -0.00325 -0.00078
C5 0.02370 0.03399 0.02928 0.00325 -0.00642 -0.00141
C6 0.02437 0.04112 0.03785 0.00248 -0.00589 -0.00007
C7 0.02841 0.03612 0.04016 -0.00357 -0.00684 0.00148
C8 0.02428 0.04489 0.02282 0.00213 -0.00082 -0.00090
C9 0.02281 0.03762 0.02746 0.00217 -0.00078 0.00464
C10 0.01986 0.03757 0.03284 -0.00596 0.00404 -0.00418
C11 0.02627 0.03436 0.02824 0.00633 0.00721 -0.00032

loop_
_atom_site_label
_atom_site_type_symbol
_atom_site_fract_x
_atom_site_fract_y
_atom_site_fract_z
_atom_site_occupancy
_atom_site_symmetry_multiplicity
_atom_site_Wyckoff_symbol
_atom_site_attached_hydrogens
_atom_site_calc_flag
_atom_site_thermal_displace_type
_atom_site_U_iso_or_equiv
CU1 Cu 0.0752 -0.0744 0.8705 1.000 8 c ? d Uani ?
CL1 Cl 0.1792 0.0780 0.6826 1.000 8 c ? d Uani ?
O1 O 0.0718 0.0261 0.8651 1.000 8 c ? d Uani ?
O2 O 0.1634 0.1099 0.8239 1.000 8 c ? d Uani ?
O3 O 0.0807 -0.1738 0.8588 1.000 8 c ? d Uani ?
O4 O 0.2043 -0.2487 0.8171 1.000 8 c ? d Uani ?
O5 O 0.0324 0.1071 0.6990 1.000 8 c ? d Uani ?
O6 O 0.1647 0.0059 0.6780 1.000 8 c ? d Uani ?
O7 O 0.3055 0.0942 0.7124 1.000 8 c ? d Uani ?
O8 O 0.2121 0.1089 0.6408 1.000 8 c ? d Uani ?
O9 O 0.1809 0.2499 0.6959 1.000 8 c ? d Uani ?
O10 O 0.4400 0.2468 0.7239 1.000 8 c ? d Uani ?
O11 O 0.3998 0.2483 0.6481 1.000 8 c ? d Uani ?
O12 O 0.3457 0.3460 0.6893 1.000 8 c ? d Uani ?
O13 O 0.0124 0.1925 0.5646 1.000 8 c ? d Uani ?
O14 O -0.2432 0.1622 0.5807 1.000 8 c ? d Uani ?
O15 O -0.1880 0.2233 0.5173 1.000 8 c ? d Uani ?
O16 O -0.1140 0.1098 0.5218 1.000 8 c ? d Uani ?
O17 O 0.3570 0.1732 0.5545 1.000 8 c ? d Uani ?
C1 C 0.1521 0.0488 0.8325 1.000 8 c ? d Uani ?
N1 N 0.2861 -0.0797 0.9190 1.000 8 c ? d Uani ?
N2 N -0.0663 -0.0811 0.9233 1.000 8 c ? d Uani ?
N3 N 0.1534 -0.0692 0.8094 1.000 8 c ? d Uani ?
NA1 Na 0.1840 0.1823 0.7656 1.000 8 c ? d Uani ?
NA2 Na -0.0102 0.1978 0.6425 1.000 8 c ? d Uani ?
NA3 Na 0.4952 0.1465 0.6175 1.000 8 c ? d Uani ?
CL2 Cl 0.3432 0.2731 0.6891 1.000 8 c ? d Uani ?
C2 C 0.2365 -0.0043 0.8046 1.000 8 c ? d Uani ?
H2A H 0.2353 0.0100 0.7738 1.000 8 c ? d Uiso -1.20000
H2B H 0.3494 -0.0090 0.8139 1.000 8 c ? d Uiso -1.20000
C3 C 0.2504 -0.1306 0.8029 1.000 8 c ? d Uani ?
H3A H 0.3605 -0.1228 0.8137 1.000 8 c ? d Uiso -1.20000
H3B H 0.2565 -0.1415 0.7716 1.000 8 c ? d Uiso -1.20000
CL3 Cl -0.1360 0.1709 0.5453 1.000 8 c ? d Uani ?
C4 C 0.1738 -0.1890 0.8273 1.000 8 c ? d Uani ?
C5 C 0.0113 -0.0712 0.7802 1.000 8 c ? d Uani ?
H5A H -0.0578 -0.0320 0.7863 1.000 8 c ? d Uiso -1.50000
H5B H -0.0486 -0.1134 0.7852 1.000 8 c ? d Uiso -1.50000
H5C H 0.0468 -0.0695 0.7500 1.000 8 c ? d Uiso -1.50000
C6 C 0.3647 -0.1470 0.9212 1.000 8 c ? d Uani ?
H6A H 0.4258 -0.1548 0.8945 1.000 8 c ? d Uiso -1.50000
H6B H 0.2834 -0.1826 0.9243 1.000 8 c ? d Uiso -1.50000
H6C H 0.4373 -0.1482 0.9461 1.000 8 c ? d Uiso -1.50000
C7 C 0.4099 -0.0272 0.9136 1.000 8 c ? d Uani ?
H7A H 0.3588 0.0174 0.9099 1.000 8 c ? d Uiso -1.50000
H7B H 0.4749 -0.0377 0.8880 1.000 8 c ? d Uiso -1.50000
H7C H 0.4785 -0.0263 0.9394 1.000 8 c ? d Uiso -1.50000
C8 C 0.1963 -0.0660 0.9591 1.000 8 c ? d Uani ?
H8A H 0.1757 -0.0165 0.9616 1.000 8 c ? d Uiso -1.20000
H8B H 0.2613 -0.0801 0.9845 1.000 8 c ? d Uiso -1.20000
C9 C 0.0386 -0.1040 0.9597 1.000 8 c ? d Uani ?
H9A H 0.0588 -0.1535 0.9571 1.000 8 c ? d Uiso -1.20000
H9B H -0.0164 -0.0958 0.9877 1.000 8 c ? d Uiso -1.20000
C10 C -0.1940 -0.1330 0.9164 1.000 8 c ? d Uani ?
H10A H -0.2629 -0.1350 0.9421 1.000 8 c ? d Uiso -1.50000
H10B H -0.1448 -0.1777 0.9116 1.000 8 c ? d Uiso -1.50000
H10C H -0.2582 -0.1204 0.8911 1.000 8 c ? d Uiso -1.50000
C11 C -0.1443 -0.0155 0.9345 1.000 8 c ? d Uani ?
H11A H -0.2178 -0.0224 0.9589 1.000 8 c ? d Uiso -1.50000
H11B H -0.2043 0.0013 0.9093 1.000 8 c ? d Uiso -1.50000
H11C H -0.0625 0.0179 0.9426 1.000 8 c ? d Uiso -1.50000
H17B H 0.2499 0.1764 0.5608 1.000 8 c ? d Uiso 0.06503
H17A H 0.3705 0.2134 0.5395 1.000 8 c ? d Uiso 0.12770
